data_4067400
loop_
_publ_author_name
'Jia, Ai-Quan'
'Han, Ying-Feng'
'Lin, Yue-Jian'
'Jin, Guo-Xin'

_publ_section_title
;
 Syntheses and Reactions of Half-Sandwich Iridium, Rhodium, and Ruthenium
 Metallacycles Containing 4-Pyridyl Dithioether Ligands
;
_journal_issue 1
_journal_name_full Organometallics
_journal_page_first 232
_journal_page_last 240
_journal_paper_doi 10.1021/om900921g
_journal_volume 29
_journal_year 2010
_chemical_formula_sum 'C64 H67 Cl3 F9 Ir3 N2 O13 S5'
_chemical_formula_weight 2086.45
_chemical_name_systematic ?
_space_group_IT_number 33
_symmetry_cell_setting orthorhombic
_symmetry_space_group_name_Hall 'P 2c -2n'
_symmetry_space_group_name_H-M 'P n a 21'
_atom_sites_solution_hydrogens geom
_atom_sites_solution_primary direct
_atom_sites_solution_secondary difmap
_audit_creation_method SHELXL-97
_cell_angle_alpha 90.00
_cell_angle_beta 90.00
_cell_angle_gamma 90.00
_cell_formula_units_Z 4
_cell_length_a 15.803(6)
_cell_length_b 42.770(17)
_cell_length_c 10.751(4)
_cell_measurement_reflns_used 952
_cell_measurement_temperature 293(2)
_cell_measurement_theta_max 24.012
_cell_measurement_theta_min 2.372
_cell_volume 7267(5)
_computing_cell_refinement 'Bruker SMART'
_computing_data_collection 'Bruker SMART'
_computing_data_reduction 'Bruker SHELXTL'
_computing_molecular_graphics 'Bruker SHELXTL'
_computing_publication_material 'Bruker SHELXTL'
_computing_structure_refinement 'SHELXL-97 (Sheldrick, 1997)'
_computing_structure_solution 'SHELXS-97 (Sheldrick, 1990)'
_diffrn_ambient_temperature 293(2)
_diffrn_measured_fraction_theta_full 0.990
_diffrn_measured_fraction_theta_max 0.990
_diffrn_measurement_device_type 'CCD area detector'
_diffrn_measurement_method 'phi and omega scans'
_diffrn_radiation_monochromator graphite
_diffrn_radiation_source 'fine-focus sealed tube'
_diffrn_radiation_type MoK\a
_diffrn_radiation_wavelength 0.71073
_diffrn_reflns_av_R_equivalents 0.0725
_diffrn_reflns_av_sigmaI/netI 0.1421
_diffrn_reflns_limit_h_max 19
_diffrn_reflns_limit_h_min -20
_diffrn_reflns_limit_k_max 54
_diffrn_reflns_limit_k_min -44
_diffrn_reflns_limit_l_max 13
_diffrn_reflns_limit_l_min -13
_diffrn_reflns_number 34110
_diffrn_reflns_theta_full 27.01
_diffrn_reflns_theta_max 27.01
_diffrn_reflns_theta_min 1.37
_diffrn_standards_decay_% 5.23
_exptl_absorpt_coefficient_mu 5.818
_exptl_absorpt_correction_T_max 0.5938
_exptl_absorpt_correction_T_min 0.4757
_exptl_absorpt_correction_type multi-scan
_exptl_absorpt_process_details sadabs
_exptl_crystal_colour red
_exptl_crystal_density_diffrn 1.907
_exptl_crystal_density_method 'not measured'
_exptl_crystal_description prism
_exptl_crystal_F_000 4048
_exptl_crystal_size_max 0.15
_exptl_crystal_size_mid 0.10
_exptl_crystal_size_min 0.10
_refine_diff_density_max 1.085
_refine_diff_density_min -0.885
_refine_diff_density_rms 0.141
_refine_ls_abs_structure_details 'Flack H D (1983), Acta Cryst. A39, 876-881'
_refine_ls_abs_structure_Flack 0.023(9)
_refine_ls_extinction_method none
_refine_ls_goodness_of_fit_ref 0.889
_refine_ls_hydrogen_treatment constr
_refine_ls_matrix_type full
_refine_ls_number_parameters 845
_refine_ls_number_reflns 15209
_refine_ls_number_restraints 29
_refine_ls_restrained_S_all 0.905
_refine_ls_R_factor_all 0.1042
_refine_ls_R_factor_gt 0.0539
_refine_ls_shift/su_max 0.001
_refine_ls_shift/su_mean 0.000
_refine_ls_structure_factor_coef Fsqd
_refine_ls_weighting_details 'calc w=1/[\s^2^(Fo^2^)+(0.0390P)^2^+0.0000P] where P=(Fo^2^+2Fc^2^)/3'
_refine_ls_weighting_scheme calc
_refine_ls_wR_factor_gt 0.0957
_refine_ls_wR_factor_ref 0.1050
_reflns_number_gt 8871
_reflns_number_total 15209
_reflns_threshold_expression >2sigma(I)
_cod_data_source_file om900921g_si_001.cif
_cod_data_source_block 4a(2)
_cod_depositor_comments
;
The following automatic conversions were performed:

'_symmetry_cell_setting' value 'Orthorhombic' changed to
'orthorhombic' according to
/home/saulius/struct/CIF-dictionaries/cif_core.dic dictionary named
'cif_core.dic' version 2.4.1 from 2010-06-29.

Automatic conversion script
Id: cif_fix_values 1715 2011-07-08 13:25:40Z adriana 
;
_cod_original_sg_symbol_H-M Pna2(1)
_cod_database_code 4067400

loop_
_symmetry_equiv_pos_as_xyz
'x, y, z'
'-x, -y, z+1/2'
'x+1/2, -y+1/2, z'
'-x+1/2, y+1/2, z+1/2'

loop_
_atom_site_label
_atom_site_type_symbol
_atom_site_fract_x
_atom_site_fract_y
_atom_site_fract_z
_atom_site_U_iso_or_equiv
_atom_site_adp_type
_atom_site_occupancy
_atom_site_symmetry_multiplicity
_atom_site_calc_flag
_atom_site_refinement_flags
Ir1 Ir 0.64121(3) 0.777407(11) 0.25877(6) 0.04790(14) Uani 1 1 d .
Ir2 Ir 0.25267(3) 0.892395(11) -0.02771(6) 0.04749(13) Uani 1 1 d .
Ir3 Ir 0.71625(3) 0.935384(11) -0.04654(6) 0.04977(14) Uani 1 1 d .
Cl1 Cl 0.6207(2) 0.89284(7) -0.0493(4) 0.0658(10) Uani 1 1 d .
N1 N 0.6855(6) 0.8244(2) 0.2497(12) 0.053(3) Uani 1 1 d .
N2 N 0.3618(6) 0.9200(2) -0.0038(12) 0.053(3) Uani 1 1 d .
O1 O 0.5981(6) 0.7909(2) 0.0838(8) 0.054(2) Uani 1 1 d .
O2 O 0.5286(5) 0.79737(19) 0.3250(7) 0.048(2) Uani 1 1 d .
O3 O 0.2823(5) 0.8709(2) 0.1403(8) 0.053(2) Uani 1 1 d .
O4 O 0.3406(5) 0.8620(2) -0.0988(7) 0.054(2) Uani 1 1 d .
O5 O 0.8880(16) 0.8122(4) 0.731(2) 0.240(12) Uani 1 1 d .
O6 O 0.7975(10) 0.7821(5) 0.856(3) 0.277(16) Uani 1 1 d .
O7 O 0.9041(13) 0.8137(4) 0.948(2) 0.189(7) Uani 1 1 d .
O8 O 0.5046(9) 0.9597(3) 0.4228(13) 0.141(7) Uani 1 1 d D
O9 O 0.3634(12) 0.9452(7) 0.4130(16) 0.319(19) Uani 1 1 d D
O10 O 0.4243(10) 0.9528(3) 0.6139(10) 0.123(5) Uani 1 1 d D
O11 O 0.8143(11) 0.9580(5) 0.448(3) 0.313(13) Uiso 1 1 d D
O12 O 0.915(2) 0.9237(6) 0.550(3) 0.61(4) Uiso 1 1 d D
O13 O 0.9313(17) 0.9770(6) 0.583(2) 0.364(18) Uiso 1 1 d D
S1 S 0.7459(3) 0.92626(9) 0.1647(4) 0.0604(11) Uani 1 1 d .
S2 S 0.6132(2) 0.97127(8) 0.0225(3) 0.0535(10) Uani 1 1 d .
S3 S 0.8771(4) 0.79828(13) 0.8426(6) 0.1029(18) Uani 1 1 d .
S4 S 0.4480(4) 0.94648(10) 0.4932(5) 0.0995(17) Uani 1 1 d D
S5 S 0.8890(8) 0.9539(3) 0.4966(12) 0.283(6) Uiso 1 1 d D
F1 F 0.9290(10) 0.7481(3) 0.7421(16) 0.187(7) Uani 1 1 d .
F2 F 1.0212(9) 0.7742(4) 0.8159(19) 0.225(9) Uani 1 1 d .
F3 F 0.9387(10) 0.7475(3) 0.9237(12) 0.176(7) Uani 1 1 d .
F4 F 0.4561(9) 0.89661(19) 0.3547(10) 0.141(5) Uani 1 1 d D
F5 F 0.5211(15) 0.8986(4) 0.532(3) 0.326(12) Uiso 1 1 d D
F6 F 0.3932(7) 0.8896(2) 0.5242(10) 0.124(4) Uani 1 1 d D
F7 F 0.9503(13) 0.9306(4) 0.3085(19) 0.290(11) Uiso 1 1 d D
F8 F 0.9489(17) 0.9792(5) 0.305(2) 0.388(16) Uiso 1 1 d D
F9 F 1.0386(12) 0.9523(8) 0.429(3) 0.56(3) Uiso 1 1 d D
C1 C 0.5356(7) 0.8083(3) 0.0551(11) 0.035(3) Uani 1 1 d .
C2 C 0.4726(7) 0.8199(3) 0.1375(11) 0.035(3) Uani 1 1 d .
C3 C 0.4717(7) 0.8109(2) 0.2638(13) 0.037(3) Uani 1 1 d .
C4 C 0.3944(7) 0.8176(3) 0.3372(11) 0.038(3) Uani 1 1 d .
C5 C 0.3864(8) 0.8042(3) 0.4578(14) 0.051(3) Uani 1 1 d .
H5 H 0.4289 0.7916 0.4907 0.061 Uiso 1 1 calc R
C6 C 0.3137(9) 0.8103(3) 0.5241(13) 0.059(4) Uani 1 1 d .
H6 H 0.3077 0.8018 0.6033 0.070 Uiso 1 1 calc R
C7 C 0.2488(8) 0.8288(3) 0.4759(17) 0.062(4) Uani 1 1 d .
H7 H 0.1998 0.8323 0.5219 0.074 Uiso 1 1 calc R
C8 C 0.2578(8) 0.8415(3) 0.3613(12) 0.046(3) Uani 1 1 d .
H8 H 0.2147 0.8541 0.3301 0.055 Uiso 1 1 calc R
C9 C 0.3305(7) 0.8364(2) 0.2876(12) 0.036(3) Uani 1 1 d .
C10 C 0.3382(7) 0.8500(3) 0.1656(11) 0.036(3) Uani 1 1 d .
C11 C 0.4027(7) 0.8395(3) 0.0849(12) 0.038(3) Uani 1 1 d .
C12 C 0.3994(7) 0.8454(2) -0.0442(13) 0.043(3) Uani 1 1 d .
C13 C 0.4666(8) 0.8345(3) -0.1221(11) 0.044(3) Uani 1 1 d .
C14 C 0.4682(9) 0.8418(3) -0.2517(13) 0.058(4) Uani 1 1 d .
H14 H 0.4232 0.8524 -0.2880 0.070 Uiso 1 1 calc R
C15 C 0.5368(11) 0.8331(4) -0.3224(14) 0.080(5) Uani 1 1 d .
H15 H 0.5374 0.8379 -0.4067 0.095 Uiso 1 1 calc R
C16 C 0.6040(9) 0.8175(3) -0.2721(13) 0.057(4) Uani 1 1 d .
H16 H 0.6495 0.8119 -0.3220 0.068 Uiso 1 1 calc R
C17 C 0.6043(8) 0.8104(3) -0.1520(12) 0.046(3) Uani 1 1 d .
H17 H 0.6514 0.8003 -0.1189 0.055 Uiso 1 1 calc R
C18 C 0.5363(8) 0.8175(3) -0.0731(11) 0.043(3) Uani 1 1 d .
C19 C 0.6583(8) 0.9465(3) 0.2478(15) 0.060(4) Uani 1 1 d .
H19A H 0.6090 0.9330 0.2500 0.072 Uiso 1 1 calc R
H19B H 0.6753 0.9507 0.3328 0.072 Uiso 1 1 calc R
C20 C 0.6354(11) 0.9771(4) 0.1838(14) 0.081(5) Uani 1 1 d .
H20A H 0.6819 0.9917 0.1923 0.097 Uiso 1 1 calc R
H20B H 0.5862 0.9861 0.2240 0.097 Uiso 1 1 calc R
C21 C 0.7342(9) 0.8326(3) 0.1535(15) 0.071(5) Uani 1 1 d .
H21 H 0.7560 0.8172 0.1014 0.085 Uiso 1 1 calc R
C22 C 0.7529(9) 0.8641(3) 0.1303(14) 0.064(4) Uani 1 1 d .
H22 H 0.7855 0.8695 0.0615 0.076 Uiso 1 1 calc R
C23 C 0.7249(9) 0.8862(3) 0.2046(14) 0.054(4) Uani 1 1 d .
C24 C 0.6791(9) 0.8780(3) 0.3106(14) 0.065(4) Uani 1 1 d .
H24 H 0.6609 0.8930 0.3671 0.078 Uiso 1 1 calc R
C25 C 0.6617(9) 0.8464(3) 0.3279(13) 0.056(4) Uani 1 1 d .
H25 H 0.6317 0.8405 0.3986 0.067 Uiso 1 1 calc R
C26 C 0.3894(9) 0.9303(3) 0.1086(13) 0.057(4) Uani 1 1 d .
H26 H 0.3581 0.9249 0.1786 0.068 Uiso 1 1 calc R
C27 C 0.4615(8) 0.9483(3) 0.1256(13) 0.048(3) Uani 1 1 d .
H27 H 0.4762 0.9565 0.2028 0.058 Uiso 1 1 calc R
C28 C 0.5102(8) 0.9534(3) 0.0207(14) 0.051(4) Uani 1 1 d .
C29 C 0.4834(10) 0.9430(4) -0.0999(16) 0.069(5) Uani 1 1 d .
H29 H 0.5155 0.9470 -0.1706 0.083 Uiso 1 1 calc R
C30 C 0.4076(10) 0.9266(4) -0.1068(13) 0.061(4) Uani 1 1 d .
H30 H 0.3879 0.9201 -0.1840 0.074 Uiso 1 1 calc R
C31 C 0.7582(8) 0.7526(3) 0.2612(17) 0.058(4) Uani 1 1 d .
C32 C 0.7303(12) 0.7568(4) 0.3872(16) 0.075(5) Uani 1 1 d .
C33 C 0.6460(12) 0.7417(4) 0.4038(18) 0.073(5) Uani 1 1 d .
C34 C 0.6290(8) 0.7286(3) 0.286(2) 0.068(5) Uani 1 1 d .
C35 C 0.6979(10) 0.7341(3) 0.2003(15) 0.060(4) Uani 1 1 d .
C36 C 0.8409(8) 0.7627(3) 0.2132(19) 0.092(7) Uani 1 1 d .
H36A H 0.8361 0.7834 0.1795 0.138 Uiso 1 1 calc R
H36B H 0.8591 0.7486 0.1491 0.138 Uiso 1 1 calc R
H36C H 0.8815 0.7626 0.2796 0.138 Uiso 1 1 calc R
C37 C 0.7757(12) 0.7732(4) 0.4923(17) 0.112(8) Uani 1 1 d .
H37A H 0.7836 0.7948 0.4716 0.168 Uiso 1 1 calc R
H37B H 0.8299 0.7635 0.5052 0.168 Uiso 1 1 calc R
H37C H 0.7426 0.7715 0.5669 0.168 Uiso 1 1 calc R
C38 C 0.5971(13) 0.7396(4) 0.5121(16) 0.110(8) Uani 1 1 d .
H38A H 0.5484 0.7528 0.5045 0.165 Uiso 1 1 calc R
H38B H 0.6302 0.7461 0.5823 0.165 Uiso 1 1 calc R
H38C H 0.5791 0.7183 0.5237 0.165 Uiso 1 1 calc R
C39 C 0.5537(9) 0.7078(3) 0.260(2) 0.109(7) Uani 1 1 d .
H39A H 0.5729 0.6869 0.2439 0.163 Uiso 1 1 calc R
H39B H 0.5233 0.7156 0.1896 0.163 Uiso 1 1 calc R
H39C H 0.5172 0.7077 0.3318 0.163 Uiso 1 1 calc R
C40 C 0.7029(11) 0.7241(4) 0.0668(18) 0.100(6) Uani 1 1 d .
H40A H 0.7448 0.7364 0.0245 0.150 Uiso 1 1 calc R
H40B H 0.6488 0.7271 0.0278 0.150 Uiso 1 1 calc R
H40C H 0.7181 0.7024 0.0627 0.150 Uiso 1 1 calc R
C41 C 0.1774(9) 0.9038(4) -0.1910(17) 0.067(5) Uani 1 1 d .
C42 C 0.1405(10) 0.8795(4) -0.1243(17) 0.075(5) Uani 1 1 d .
C43 C 0.1168(7) 0.8893(4) -0.0048(16) 0.068(5) Uani 1 1 d .
C44 C 0.1454(10) 0.9211(4) 0.0053(19) 0.075(5) Uani 1 1 d .
C45 C 0.1797(9) 0.9294(4) -0.1111(19) 0.064(5) Uani 1 1 d .
C46 C 0.2065(12) 0.9023(5) -0.3243(17) 0.123(8) Uani 1 1 d .
H46A H 0.2446 0.8851 -0.3346 0.184 Uiso 1 1 calc R
H46B H 0.2351 0.9214 -0.3454 0.184 Uiso 1 1 calc R
H46C H 0.1585 0.8996 -0.3778 0.184 Uiso 1 1 calc R
C47 C 0.1205(13) 0.8470(4) -0.1749(19) 0.122(8) Uani 1 1 d .
H47A H 0.0609 0.8431 -0.1677 0.183 Uiso 1 1 calc R
H47B H 0.1512 0.8316 -0.1279 0.183 Uiso 1 1 calc R
H47C H 0.1370 0.8459 -0.2607 0.183 Uiso 1 1 calc R
C48 C 0.0751(12) 0.8698(5) 0.0995(19) 0.122(8) Uani 1 1 d .
H48A H 0.0179 0.8649 0.0764 0.183 Uiso 1 1 calc R
H48B H 0.0749 0.8816 0.1753 0.183 Uiso 1 1 calc R
H48C H 0.1064 0.8508 0.1115 0.183 Uiso 1 1 calc R
C49 C 0.1335(12) 0.9418(5) 0.124(2) 0.137(9) Uani 1 1 d .
H49A H 0.1669 0.9605 0.1169 0.205 Uiso 1 1 calc R
H49B H 0.1513 0.9303 0.1964 0.205 Uiso 1 1 calc R
H49C H 0.0749 0.9474 0.1329 0.205 Uiso 1 1 calc R
C50 C 0.2172(11) 0.9616(4) -0.1435(19) 0.107(7) Uani 1 1 d .
H50A H 0.2774 0.9612 -0.1318 0.161 Uiso 1 1 calc R
H50B H 0.1929 0.9772 -0.0902 0.161 Uiso 1 1 calc R
H50C H 0.2047 0.9666 -0.2286 0.161 Uiso 1 1 calc R
C51 C 0.7532(16) 0.9289(5) -0.2409(18) 0.104(7) Uani 1 1 d .
C52 C 0.7386(10) 0.9609(4) -0.2195(16) 0.074(5) Uani 1 1 d .
C53 C 0.7952(10) 0.9718(4) -0.1323(16) 0.069(5) Uani 1 1 d .
C54 C 0.8459(11) 0.9445(5) -0.1005(16) 0.088(6) Uani 1 1 d .
C55 C 0.8224(13) 0.9194(4) -0.158(2) 0.090(7) Uani 1 1 d .
C56 C 0.7108(19) 0.9081(7) -0.336(2) 0.233(19) Uani 1 1 d .
H56A H 0.6509 0.9118 -0.3354 0.350 Uiso 1 1 calc R
H56B H 0.7215 0.8866 -0.3161 0.350 Uiso 1 1 calc R
H56C H 0.7329 0.9127 -0.4172 0.350 Uiso 1 1 calc R
C57 C 0.6772(11) 0.9800(5) -0.2967(18) 0.124(8) Uani 1 1 d .
H57A H 0.6309 0.9670 -0.3224 0.186 Uiso 1 1 calc R
H57B H 0.7058 0.9880 -0.3688 0.186 Uiso 1 1 calc R
H57C H 0.6562 0.9971 -0.2478 0.186 Uiso 1 1 calc R
C58 C 0.8058(11) 1.0047(4) -0.0888(19) 0.117(8) Uani 1 1 d .
H58A H 0.7512 1.0144 -0.0815 0.176 Uiso 1 1 calc R
H58B H 0.8395 1.0161 -0.1477 0.176 Uiso 1 1 calc R
H58C H 0.8334 1.0048 -0.0093 0.176 Uiso 1 1 calc R
C59 C 0.9328(13) 0.9477(7) -0.041(4) 0.27(2) Uani 1 1 d .
H59A H 0.9742 0.9519 -0.1041 0.410 Uiso 1 1 calc R
H59B H 0.9470 0.9286 0.0012 0.410 Uiso 1 1 calc R
H59C H 0.9320 0.9646 0.0179 0.410 Uiso 1 1 calc R
C60 C 0.8675(17) 0.8886(5) -0.161(2) 0.189(14) Uani 1 1 d .
H60A H 0.9126 0.8894 -0.2207 0.283 Uiso 1 1 calc R
H60B H 0.8283 0.8724 -0.1840 0.283 Uiso 1 1 calc R
H60C H 0.8903 0.8841 -0.0801 0.283 Uiso 1 1 calc R
C61 C 0.9439(16) 0.7648(6) 0.827(2) 0.112(7) Uiso 1 1 d .
C62 C 0.4436(13) 0.9092(5) 0.4703(19) 0.158(9) Uiso 1 1 d D
C63 C 0.9632(13) 0.9557(5) 0.3760(19) 0.47(4) Uiso 1 1 d D
C64 C 0.9379(16) 0.8586(6) 0.500(3) 0.170(10) Uiso 1 1 d .
H64A H 0.9164 0.8789 0.5244 0.204 Uiso 1 1 calc R
H64B H 0.9221 0.8437 0.5640 0.204 Uiso 1 1 calc R
Cl2 Cl 1.0427(5) 0.8602(2) 0.4895(11) 0.264(6) Uani 1 1 d .
Cl3 Cl 0.8925(6) 0.8477(2) 0.3613(10) 0.225(4) Uani 1 1 d .

loop_
_atom_site_aniso_label
_atom_site_aniso_U_11
_atom_site_aniso_U_22
_atom_site_aniso_U_33
_atom_site_aniso_U_23
_atom_site_aniso_U_13
_atom_site_aniso_U_12
Ir1 0.0449(3) 0.0448(3) 0.0540(3) 0.0095(3) 0.0000(3) 0.0137(2)
Ir2 0.0359(2) 0.0545(3) 0.0521(3) 0.0050(3) -0.0051(3) 0.0086(2)
Ir3 0.0512(3) 0.0425(3) 0.0556(3) 0.0076(3) -0.0006(3) -0.0022(2)
Cl1 0.072(2) 0.0435(17) 0.082(3) -0.001(2) -0.013(2) -0.0118(15)
N1 0.048(6) 0.060(7) 0.052(7) 0.022(7) 0.003(6) 0.020(5)
N2 0.036(6) 0.049(7) 0.074(10) 0.001(6) -0.010(6) 0.013(5)
O1 0.072(7) 0.042(5) 0.048(6) 0.006(5) 0.007(5) 0.019(5)
O2 0.048(5) 0.050(5) 0.046(6) 0.015(4) 0.003(4) 0.021(4)
O3 0.041(5) 0.066(6) 0.051(6) 0.006(5) -0.001(4) 0.024(5)
O4 0.049(6) 0.072(6) 0.042(6) 0.005(5) -0.010(4) 0.027(5)
O5 0.42(3) 0.118(13) 0.18(2) 0.066(15) 0.02(2) 0.103(16)
O6 0.067(10) 0.26(2) 0.50(4) 0.21(2) 0.043(16) 0.031(13)
O7 0.30(2) 0.130(13) 0.141(16) -0.037(14) 0.021(18) 0.055(13)
O8 0.181(13) 0.105(10) 0.138(14) -0.041(9) 0.079(11) -0.103(10)
O9 0.25(2) 0.62(5) 0.089(14) -0.084(19) -0.079(14) 0.28(3)
O10 0.241(17) 0.071(8) 0.057(9) -0.003(7) 0.002(9) -0.008(9)
S1 0.058(3) 0.054(2) 0.069(3) 0.006(2) -0.013(2) -0.0035(19)
S2 0.055(2) 0.0410(19) 0.065(3) 0.0070(17) -0.0007(17) -0.0044(16)
S3 0.136(5) 0.077(4) 0.096(5) 0.008(3) 0.010(4) 0.025(3)
S4 0.170(5) 0.060(3) 0.069(4) -0.011(2) 0.030(3) -0.015(3)
F1 0.250(16) 0.111(9) 0.199(16) -0.082(12) -0.068(14) 0.074(10)
F2 0.102(11) 0.264(19) 0.31(3) -0.047(16) -0.010(13) 0.008(12)
F3 0.251(16) 0.156(10) 0.120(12) 0.045(9) 0.069(10) 0.140(11)
F4 0.271(15) 0.036(5) 0.116(10) -0.021(6) 0.026(10) -0.013(7)
F6 0.133(9) 0.149(10) 0.090(8) -0.010(7) 0.017(6) -0.062(8)
C1 0.035(8) 0.033(7) 0.038(8) -0.002(6) 0.000(6) 0.006(6)
C2 0.028(7) 0.034(7) 0.044(8) -0.010(6) -0.001(6) 0.006(5)
C3 0.035(7) 0.037(6) 0.040(7) -0.002(7) 0.001(7) 0.004(5)
C4 0.038(7) 0.046(7) 0.031(7) 0.003(6) -0.011(6) -0.010(6)
C5 0.065(8) 0.051(7) 0.037(8) -0.013(8) -0.014(8) 0.008(6)
C6 0.069(10) 0.062(9) 0.045(9) -0.007(7) 0.010(8) -0.027(8)
C7 0.049(8) 0.074(9) 0.063(10) 0.020(10) 0.002(8) 0.003(7)
C8 0.040(8) 0.057(8) 0.041(8) -0.006(7) -0.007(7) 0.007(7)
C9 0.034(7) 0.018(6) 0.057(10) 0.000(6) -0.007(6) 0.003(5)
C10 0.024(7) 0.040(7) 0.043(8) -0.004(6) -0.003(5) 0.008(5)
C11 0.032(7) 0.041(7) 0.042(8) 0.004(6) -0.001(6) 0.001(6)
C12 0.049(7) 0.048(7) 0.031(7) 0.006(7) 0.005(7) 0.000(6)
C13 0.059(9) 0.043(8) 0.030(8) -0.005(6) -0.009(6) 0.005(6)
C14 0.069(10) 0.076(9) 0.031(8) 0.006(8) -0.010(8) 0.009(7)
C15 0.083(13) 0.118(15) 0.037(9) -0.015(10) 0.003(9) -0.003(11)
C16 0.054(9) 0.069(10) 0.047(11) -0.006(7) 0.015(7) 0.012(7)
C17 0.055(9) 0.047(8) 0.036(8) 0.004(6) 0.009(7) 0.030(7)
C18 0.040(8) 0.050(8) 0.039(9) -0.020(6) -0.002(6) 0.008(6)
C19 0.069(9) 0.055(8) 0.057(9) -0.006(8) -0.024(8) -0.011(7)
C20 0.096(13) 0.074(11) 0.072(12) -0.022(9) 0.002(10) 0.005(10)
C21 0.071(11) 0.058(10) 0.085(12) 0.026(9) 0.024(9) 0.033(8)
C22 0.076(11) 0.052(9) 0.063(10) 0.012(8) -0.003(8) 0.017(8)
C23 0.070(10) 0.032(8) 0.059(10) 0.016(7) -0.018(8) -0.003(7)
C24 0.085(11) 0.049(9) 0.061(11) 0.000(8) -0.002(8) 0.009(8)
C25 0.078(10) 0.044(8) 0.045(9) 0.006(7) 0.006(7) 0.030(7)
C26 0.049(9) 0.086(11) 0.035(9) 0.007(8) 0.007(7) 0.006(8)
C27 0.044(8) 0.049(8) 0.052(9) -0.004(7) 0.008(7) -0.013(6)
C28 0.034(8) 0.058(9) 0.060(10) 0.018(7) 0.001(7) 0.007(7)
C29 0.048(10) 0.073(12) 0.086(13) -0.004(9) 0.008(9) -0.010(8)
C30 0.060(11) 0.093(12) 0.031(9) 0.009(8) -0.005(7) 0.010(9)
C31 0.038(8) 0.063(9) 0.074(11) 0.020(9) -0.006(9) 0.013(7)
C32 0.094(14) 0.065(11) 0.067(12) 0.026(9) -0.021(10) 0.025(10)
C33 0.076(13) 0.065(11) 0.080(13) 0.028(9) -0.004(10) 0.019(9)
C34 0.026(8) 0.050(9) 0.127(17) 0.010(10) -0.011(9) -0.001(6)
C35 0.063(11) 0.042(9) 0.076(12) 0.005(8) 0.017(9) 0.024(7)
C36 0.026(8) 0.044(8) 0.21(2) 0.000(11) -0.020(10) 0.006(6)
C37 0.139(17) 0.108(14) 0.089(17) -0.040(11) -0.072(14) 0.054(11)
C38 0.19(2) 0.071(11) 0.068(13) 0.037(9) 0.048(13) 0.073(13)
C39 0.095(12) 0.015(7) 0.22(2) 0.013(12) -0.032(16) -0.004(7)
C40 0.091(14) 0.081(12) 0.128(18) -0.036(12) -0.005(12) 0.050(10)
C41 0.046(9) 0.078(12) 0.078(13) 0.030(10) -0.012(8) 0.003(8)
C42 0.057(10) 0.086(13) 0.082(14) -0.015(11) -0.021(10) 0.040(10)
C43 0.015(6) 0.118(14) 0.070(13) 0.036(11) -0.017(6) 0.006(8)
C44 0.051(10) 0.076(12) 0.099(17) -0.008(11) -0.021(10) 0.037(9)
C45 0.046(10) 0.055(11) 0.092(14) 0.014(10) -0.012(9) 0.012(7)
C46 0.107(16) 0.19(2) 0.074(15) 0.028(14) -0.049(12) 0.048(15)
C47 0.17(2) 0.068(12) 0.129(19) -0.019(11) -0.037(15) -0.017(13)
C48 0.098(16) 0.15(2) 0.121(19) 0.062(15) -0.025(13) -0.006(14)
C49 0.117(18) 0.17(2) 0.124(19) -0.026(16) 0.017(14) 0.096(16)
C50 0.100(15) 0.065(12) 0.158(19) 0.039(12) -0.026(14) 0.024(10)
C51 0.17(2) 0.097(15) 0.045(11) -0.015(12) 0.027(15) -0.070(15)
C52 0.075(12) 0.083(12) 0.063(12) 0.011(10) 0.003(10) 0.015(9)
C53 0.051(10) 0.067(11) 0.087(13) 0.033(10) 0.039(9) -0.004(8)
C54 0.082(13) 0.116(16) 0.065(12) 0.065(11) -0.009(9) -0.001(12)
C55 0.093(15) 0.044(10) 0.13(2) 0.023(11) 0.056(14) 0.025(10)
C56 0.30(4) 0.26(3) 0.14(2) -0.11(2) 0.08(3) -0.21(3)
C57 0.100(15) 0.17(2) 0.100(16) 0.076(14) 0.008(12) 0.063(14)
C58 0.088(14) 0.104(15) 0.16(2) 0.008(14) 0.004(12) -0.045(11)
C59 0.089(17) 0.37(4) 0.36(5) 0.17(4) -0.12(3) 0.02(2)
C60 0.29(3) 0.131(19) 0.15(2) 0.063(16) 0.17(2) 0.07(2)
Cl2 0.142(6) 0.366(13) 0.283(13) -0.127(11) -0.101(8) 0.062(7)
Cl3 0.193(8) 0.197(8) 0.286(11) -0.056(7) -0.105(8) 0.012(6)

loop_
_atom_type_symbol
_atom_type_description
_atom_type_scat_dispersion_real
_atom_type_scat_dispersion_imag
_atom_type_scat_source
C C 0.0033 0.0016 'International Tables Vol C Tables 4.2.6.8 and 6.1.1.4'
H H 0.0000 0.0000 'International Tables Vol C Tables 4.2.6.8 and 6.1.1.4'
O O 0.0106 0.0060 'International Tables Vol C Tables 4.2.6.8 and 6.1.1.4'
F F 0.0171 0.0103 'International Tables Vol C Tables 4.2.6.8 and 6.1.1.4'
S S 0.1246 0.1234 'International Tables Vol C Tables 4.2.6.8 and 6.1.1.4'
Cl Cl 0.1484 0.1585 'International Tables Vol C Tables 4.2.6.8 and 6.1.1.4'
Ir Ir -1.4442 7.9887 'International Tables Vol C Tables 4.2.6.8 and 6.1.1.4'
N N 0.0061 0.0033 'International Tables Vol C Tables 4.2.6.8 and 6.1.1.4'

loop_
_geom_angle_atom_site_label_1
_geom_angle_atom_site_label_2
_geom_angle_atom_site_label_3
_geom_angle
O1 Ir1 O2 85.2(3)
O1 Ir1 C34 111.5(6)
O2 Ir1 C34 106.1(5)
O1 Ir1 N1 78.8(4)
O2 Ir1 N1 84.8(4)
C34 Ir1 N1 165.2(5)
O1 Ir1 C31 115.6(5)
O2 Ir1 C31 159.1(5)
C34 Ir1 C31 65.5(5)
N1 Ir1 C31 100.7(5)
O1 Ir1 C35 96.3(5)
O2 Ir1 C35 143.4(5)
C34 Ir1 C35 39.5(5)
N1 Ir1 C35 131.5(5)
C31 Ir1 C35 38.1(5)
O1 Ir1 C32 154.6(6)
O2 Ir1 C32 120.1(6)
C34 Ir1 C32 64.6(6)
N1 Ir1 C32 101.5(6)
C31 Ir1 C32 39.1(6)
C35 Ir1 C32 64.2(6)
O1 Ir1 C33 148.2(6)
O2 Ir1 C33 94.1(5)
C34 Ir1 C33 38.3(7)
N1 Ir1 C33 132.9(6)
C31 Ir1 C33 67.2(6)
C35 Ir1 C33 65.9(6)
C32 Ir1 C33 40.2(6)
O4 Ir2 O3 83.7(3)
O4 Ir2 N2 81.2(4)
O3 Ir2 N2 87.6(4)
O4 Ir2 C44 165.9(5)
O3 Ir2 C44 106.9(6)
N2 Ir2 C44 108.0(6)
O4 Ir2 C42 102.6(5)
O3 Ir2 C42 119.8(6)
N2 Ir2 C42 152.5(6)
C44 Ir2 C42 64.3(6)
O4 Ir2 C45 132.3(6)
O3 Ir2 C45 143.8(6)
N2 Ir2 C45 94.4(5)
C44 Ir2 C45 38.5(6)
C42 Ir2 C45 62.7(6)
O4 Ir2 C43 132.4(6)
O3 Ir2 C43 95.6(5)
N2 Ir2 C43 146.4(6)
C44 Ir2 C43 39.2(6)
C42 Ir2 C43 38.1(6)
C45 Ir2 C43 64.0(6)
O4 Ir2 C41 102.2(5)
O3 Ir2 C41 157.3(5)
N2 Ir2 C41 114.9(6)
C44 Ir2 C41 64.4(7)
C42 Ir2 C41 37.6(6)
C45 Ir2 C41 37.5(6)
C43 Ir2 C41 64.1(6)
C54 Ir3 C55 34.7(7)
C54 Ir3 C52 61.9(6)
C55 Ir3 C52 64.0(6)
C54 Ir3 C51 60.9(7)
C55 Ir3 C51 39.3(7)
C52 Ir3 C51 37.5(6)
C54 Ir3 C53 38.9(6)
C55 Ir3 C53 63.4(6)
C52 Ir3 C53 36.6(6)
C51 Ir3 C53 62.4(7)
C54 Ir3 S1 95.8(4)
C55 Ir3 S1 109.1(7)
C52 Ir3 S1 150.8(5)
C51 Ir3 S1 148.0(8)
C53 Ir3 S1 114.2(5)
C54 Ir3 S2 128.4(6)
C55 Ir3 S2 155.8(4)
C52 Ir3 S2 93.2(4)
C51 Ir3 S2 124.6(8)
C53 Ir3 S2 93.7(4)
S1 Ir3 S2 86.65(14)
C54 Ir3 Cl1 137.7(6)
C55 Ir3 Cl1 104.1(6)
C52 Ir3 Cl1 118.5(5)
C51 Ir3 Cl1 93.5(5)
C53 Ir3 Cl1 154.4(5)
S1 Ir3 Cl1 90.68(15)
S2 Ir3 Cl1 93.64(12)
C25 N1 C21 118.3(12)
C25 N1 Ir1 123.4(10)
C21 N1 Ir1 118.1(10)
C30 N2 C26 119.3(12)
C30 N2 Ir2 117.1(10)
C26 N2 Ir2 123.6(10)
C1 O1 Ir1 129.3(8)
C3 O2 Ir1 128.2(8)
C10 O3 Ir2 130.2(8)
C12 O4 Ir2 131.1(8)
C23 S1 C19 101.0(7)
C23 S1 Ir3 110.6(5)
C19 S1 Ir3 103.8(5)
C20 S2 C28 104.3(8)
C20 S2 Ir3 105.1(6)
C28 S2 Ir3 110.2(5)
O5 S3 O7 118.8(13)
O5 S3 O6 114.5(16)
O7 S3 O6 114.4(15)
O5 S3 C61 101.2(12)
O7 S3 C61 106.0(12)
O6 S3 C61 98.1(12)
O8 S4 O10 130.6(9)
O8 S4 O9 106.1(13)
O10 S4 O9 106.7(10)
O8 S4 C62 111.8(9)
O10 S4 C62 108.9(9)
O9 S4 C62 81.2(13)
O11 S5 O12 121.7(16)
O11 S5 O13 123.8(15)
O12 S5 O13 102.2(14)
O11 S5 C63 107.9(14)
O12 S5 C63 98.1(13)
O13 S5 C63 97.6(11)
O1 C1 C2 126.5(11)
O1 C1 C18 112.7(11)
C2 C1 C18 120.7(11)
C3 C2 C1 120.8(10)
C3 C2 C11 120.6(10)
C1 C2 C11 118.4(11)
O2 C3 C2 128.5(11)
O2 C3 C4 113.7(11)
C2 C3 C4 117.9(10)
C9 C4 C5 121.1(11)
C9 C4 C3 120.2(11)
C5 C4 C3 118.6(11)
C6 C5 C4 117.9(12)
C5 C6 C7 121.9(14)
C8 C7 C6 119.3(14)
C7 C8 C9 122.2(12)
C4 C9 C8 117.6(11)
C4 C9 C10 121.4(11)
C8 C9 C10 121.1(10)
O3 C10 C11 126.0(11)
O3 C10 C9 114.6(10)
C11 C10 C9 119.4(10)
C12 C11 C10 121.3(11)
C12 C11 C2 119.9(10)
C10 C11 C2 118.6(11)
O4 C12 C11 124.4(11)
O4 C12 C13 116.2(12)
C11 C12 C13 119.3(11)
C18 C13 C14 117.4(12)
C18 C13 C12 121.7(11)
C14 C13 C12 120.8(12)
C15 C14 C13 119.5(13)
C16 C15 C14 121.8(15)
C17 C16 C15 120.1(14)
C16 C17 C18 122.3(13)
C17 C18 C13 118.7(12)
C17 C18 C1 121.9(12)
C13 C18 C1 119.4(11)
C20 C19 S1 111.1(11)
C19 C20 S2 111.4(10)
N1 C21 C22 120.6(14)
C23 C22 C21 120.7(15)
C22 C23 C24 119.6(13)
C22 C23 S1 118.4(12)
C24 C23 S1 122.0(12)
C25 C24 C23 117.1(13)
N1 C25 C24 123.5(13)
N2 C26 C27 124.1(13)
C28 C27 C26 115.9(13)
C27 C28 C29 121.7(13)
C27 C28 S2 124.1(12)
C29 C28 S2 114.1(10)
C30 C29 C28 117.3(14)
N2 C30 C29 121.6(14)
C35 C31 C32 107.7(14)
C35 C31 C36 127.3(16)
C32 C31 C36 124.5(16)
C35 C31 Ir1 71.7(7)
C32 C31 Ir1 71.5(8)
C36 C31 Ir1 128.4(10)
C31 C32 C33 109.4(15)
C31 C32 C37 128.3(17)
C33 C32 C37 122.4(17)
C31 C32 Ir1 69.4(7)
C33 C32 Ir1 70.8(8)
C37 C32 Ir1 126.9(11)
C38 C33 C34 128.1(19)
C38 C33 C32 128.4(19)
C34 C33 C32 103.5(15)
C38 C33 Ir1 128.3(11)
C34 C33 Ir1 68.2(9)
C32 C33 Ir1 69.0(8)
C33 C34 C35 111.4(14)
C33 C34 C39 123.0(18)
C35 C34 C39 125.1(18)
C33 C34 Ir1 73.5(9)
C35 C34 Ir1 71.6(8)
C39 C34 Ir1 128.9(9)
C31 C35 C34 107.9(14)
C31 C35 C40 124.9(15)
C34 C35 C40 127.0(16)
C31 C35 Ir1 70.2(8)
C34 C35 Ir1 68.9(7)
C40 C35 Ir1 123.1(10)
C42 C41 C45 106.3(16)
C42 C41 C46 126.1(19)
C45 C41 C46 127.6(18)
C42 C41 Ir2 69.2(9)
C45 C41 Ir2 70.4(9)
C46 C41 Ir2 126.2(11)
C41 C42 C43 111.3(16)
C41 C42 C47 125.7(18)
C43 C42 C47 122.8(19)
C41 C42 Ir2 73.1(10)
C43 C42 Ir2 72.4(9)
C47 C42 Ir2 125.6(11)
C42 C43 C44 105.4(15)
C42 C43 C48 128.3(19)
C44 C43 C48 126.1(18)
C42 C43 Ir2 69.5(9)
C44 C43 Ir2 68.8(8)
C48 C43 Ir2 122.7(10)
C45 C44 C43 107.0(15)
C45 C44 C49 129.1(19)
C43 C44 C49 123.9(19)
C45 C44 Ir2 72.0(10)
C43 C44 Ir2 71.9(8)
C49 C44 Ir2 124.0(11)
C41 C45 C44 109.8(15)
C41 C45 C50 125.1(18)
C44 C45 C50 125.0(18)
C41 C45 Ir2 72.1(9)
C44 C45 Ir2 69.6(9)
C50 C45 Ir2 123.1(10)
C52 C51 C55 107.0(16)
C52 C51 C56 128(3)
C55 C51 C56 125(3)
C52 C51 Ir3 71.2(11)
C55 C51 Ir3 69.8(10)
C56 C51 Ir3 127.0(14)
C53 C52 C51 109.5(17)
C53 C52 C57 127.3(17)
C51 C52 C57 123(2)
C53 C52 Ir3 72.2(9)
C51 C52 Ir3 71.3(10)
C57 C52 Ir3 129.2(11)
C52 C53 C54 104.3(16)
C52 C53 C58 127.2(16)
C54 C53 C58 128.4(19)
C52 C53 Ir3 71.2(9)
C54 C53 Ir3 69.3(9)
C58 C53 Ir3 126.9(12)
C55 C54 C53 113.3(17)
C55 C54 C59 122(2)
C53 C54 C59 122(2)
C55 C54 Ir3 72.9(11)
C53 C54 Ir3 71.7(9)
C59 C54 Ir3 139.2(17)
C54 C55 C51 105.9(15)
C54 C55 C60 127(2)
C51 C55 C60 126(2)
C54 C55 Ir3 72.4(11)
C51 C55 Ir3 70.9(10)
C60 C55 Ir3 130.9(12)
F1 C61 F3 105(2)
F1 C61 F2 108(2)
F3 C61 F2 108(2)
F1 C61 S3 116.0(19)
F3 C61 S3 110.5(18)
F2 C61 S3 108.7(18)
F6 C62 F4 104.0(16)
F6 C62 F5 96.5(18)
F4 C62 F5 99.7(19)
F6 C62 S4 126.7(16)
F4 C62 S4 121.3(14)
F5 C62 S4 101.5(14)
F8 C63 F7 106.6(17)
F8 C63 F9 119.9(19)
F7 C63 F9 106.8(17)
F8 C63 S5 110.9(15)
F7 C63 S5 105.6(14)
F9 C63 S5 106.2(15)
Cl2 C64 Cl3 111.5(16)

loop_
_geom_bond_atom_site_label_1
_geom_bond_atom_site_label_2
_geom_bond_distance
Ir1 O1 2.082(9)
Ir1 O2 2.098(8)
Ir1 C34 2.115(13)
Ir1 N1 2.132(10)
Ir1 C31 2.132(12)
Ir1 C35 2.151(13)
Ir1 C32 2.159(14)
Ir1 C33 2.184(15)
Ir2 O4 2.051(8)
Ir2 O3 2.081(9)
Ir2 N2 2.106(10)
Ir2 C44 2.124(14)
Ir2 C42 2.127(16)
Ir2 C45 2.155(14)
Ir2 C43 2.165(12)
Ir2 C41 2.177(15)
Ir3 C54 2.165(17)
Ir3 C55 2.173(16)
Ir3 C52 2.184(16)
Ir3 C51 2.187(18)
Ir3 C53 2.197(13)
Ir3 S1 2.351(4)
Ir3 S2 2.358(4)
Ir3 Cl1 2.365(3)
N1 C25 1.317(15)
N1 C21 1.335(17)
N2 C30 1.353(16)
N2 C26 1.358(16)
O1 C1 1.277(13)
O2 C3 1.256(13)
O3 C10 1.284(13)
O4 C12 1.308(13)
O5 S3 1.346(19)
O6 S3 1.442(18)
O7 S3 1.38(2)
O8 S4 1.301(10)
O9 S4 1.593(14)
O10 S4 1.377(10)
O11 S5 1.301(15)
O12 S5 1.468(16)
O13 S5 1.516(16)
S1 C23 1.799(12)
S1 C19 1.861(14)
S2 C20 1.786(15)
S2 C28 1.798(14)
S3 C61 1.79(2)
S4 C62 1.62(2)
S5 C63 1.750(16)
F1 C61 1.19(2)
F2 C61 1.29(2)
F3 C61 1.28(2)
F4 C62 1.369(17)
F5 C62 1.464(17)
F6 C62 1.292(16)
F7 C63 1.309(18)
F8 C63 1.281(17)
F9 C63 1.329(18)
C1 C2 1.422(15)
C1 C18 1.432(16)
C2 C3 1.411(17)
C2 C11 1.497(15)
C3 C4 1.483(16)
C4 C9 1.395(15)
C4 C5 1.424(18)
C5 C6 1.377(16)
C6 C7 1.395(17)
C7 C8 1.356(19)
C8 C9 1.413(16)
C9 C10 1.440(16)
C10 C11 1.413(16)
C11 C12 1.412(18)
C12 C13 1.430(17)
C13 C18 1.420(16)
C13 C14 1.428(18)
C14 C15 1.376(19)
C15 C16 1.364(19)
C16 C17 1.327(17)
C17 C18 1.403(16)
C19 C20 1.523(18)
C21 C22 1.405(18)
C22 C23 1.312(18)
C23 C24 1.394(18)
C24 C25 1.391(17)
C26 C27 1.389(18)
C27 C28 1.382(17)
C28 C29 1.435(19)
C29 C30 1.389(19)
C31 C35 1.40(2)
C31 C32 1.44(2)
C31 C36 1.470(18)
C32 C33 1.49(2)
C32 C37 1.51(2)
C33 C38 1.40(2)
C33 C34 1.41(2)
C34 C35 1.44(2)
C34 C39 1.510(17)
C35 C40 1.50(2)
C41 C42 1.39(2)
C41 C45 1.39(2)
C41 C46 1.51(2)
C42 C43 1.40(2)
C42 C47 1.53(2)
C43 C44 1.44(2)
C43 C48 1.54(2)
C44 C45 1.41(2)
C44 C49 1.57(2)
C45 C50 1.54(2)
C51 C52 1.41(2)
C51 C55 1.47(3)
C51 C56 1.51(3)
C52 C53 1.38(2)
C52 C57 1.52(2)
C53 C54 1.45(2)
C53 C58 1.50(2)
C54 C55 1.29(2)
C54 C59 1.52(3)
C55 C60 1.50(2)
C64 Cl2 1.66(2)
C64 Cl3 1.72(3)
